data_7247787
loop_
_publ_author_name
'Lamba, Manisha'
'Singh, Prasoon Raj'
'Bhatt, Shubham'
'Goswami, Avijit'

_publ_section_title
;
 Metal- and additive-free TfOH catalyzed chemoselective O- and
 S-trifluoroethylation of oxindoles, isoindolines and thio-oxindoles
;
_journal_issue 1
_journal_name_full 'Green Chemistry'
_journal_page_first 448
_journal_page_last 455
_journal_paper_doi 10.1039/D3GC03702A
_journal_volume 26
_journal_year 2024
_chemical_formula_moiety 'C17 H13 F3 N O'
_chemical_formula_sum 'C17 H13 F3 N O'
_chemical_formula_weight 304.28
_space_group_crystal_system triclinic
_space_group_IT_number 2
_space_group_name_Hall '-P 1'
_space_group_name_H-M_alt 'P -1'
_atom_sites_solution_hydrogens geom
_atom_sites_solution_primary dual
_audit_creation_date 2023-08-10
_audit_creation_method
;
Olex2 1.5
(compiled 2023.03.06 svn.rbb2c1857 for OlexSys, GUI svn.r6748)
;
_audit_update_record
;
2023-08-11 deposited with the CCDC.	2023-11-23 downloaded from the CCDC.
;
_cell_angle_alpha 68.976(2)
_cell_angle_beta 87.671(3)
_cell_angle_gamma 69.921(2)
_cell_formula_units_Z 4
_cell_length_a 10.0648(8)
_cell_length_b 11.6308(8)
_cell_length_c 13.8611(10)
_cell_measurement_reflns_used 8192
_cell_measurement_temperature 298
_cell_measurement_theta_max 26.360
_cell_measurement_theta_min 2.541
_cell_volume 1416.21(18)
_computing_cell_refinement 'SAINT V8.40B (?, 2016)'
_computing_data_reduction 'SAINT V8.40B (?, 2016)'
_computing_molecular_graphics 'Olex2 1.5 (Dolomanov et al., 2009)'
_computing_publication_material 'Olex2 1.5 (Dolomanov et al., 2009)'
_computing_structure_refinement 'XL  (Sheldrick, 2008)'
_computing_structure_solution 'SHELXT  (Sheldrick, 2015)'
_diffrn_ambient_temperature 298
_diffrn_detector 'Bruker APEX2 area detector'
_diffrn_detector_area_resol_mean 7.9
_diffrn_detector_type 'CCD area detector'
_diffrn_measured_fraction_theta_full 0.993
_diffrn_measured_fraction_theta_max 0.992
_diffrn_measurement_device 'three-circle diffractometer'
_diffrn_measurement_device_type 'Bruker APEX2 microsource'
_diffrn_measurement_method '\w and \f scans'
_diffrn_radiation_monochromator 'mirror optics'
_diffrn_radiation_probe x-ray
_diffrn_radiation_type MoK\a
_diffrn_radiation_wavelength 0.71073
_diffrn_reflns_av_R_equivalents 0.0577
_diffrn_reflns_av_unetI/netI 0.0585
_diffrn_reflns_Laue_measured_fraction_full 0.993
_diffrn_reflns_Laue_measured_fraction_max 0.992
_diffrn_reflns_limit_h_max 12
_diffrn_reflns_limit_h_min -12
_diffrn_reflns_limit_k_max 14
_diffrn_reflns_limit_k_min -14
_diffrn_reflns_limit_l_max 17
_diffrn_reflns_limit_l_min -17
_diffrn_reflns_number 18765
_diffrn_reflns_point_group_measured_fraction_full 0.993
_diffrn_reflns_point_group_measured_fraction_max 0.992
_diffrn_reflns_theta_full 25.242
_diffrn_reflns_theta_max 26.428
_diffrn_reflns_theta_min 2.004
_diffrn_source 'microfocus sealed X-ray tube'
_diffrn_source_current 1.0
_diffrn_source_power 0.05
_diffrn_source_type 'Incoatec I\ms'
_diffrn_source_voltage 50.0
_exptl_absorpt_coefficient_mu 0.116
_exptl_absorpt_correction_T_max 0.7454
_exptl_absorpt_correction_T_min 0.4714
_exptl_absorpt_correction_type multi-scan
_exptl_absorpt_process_details
;
SADABS-2016/2 (Bruker,2016/2) was used for absorption correction.
wR2(int) was 0.1468 before and 0.0974 after correction.
The Ratio of minimum to maximum transmission is 0.6324.
The \l/2 correction factor is Not present.
;
_exptl_crystal_colour yellow
_exptl_crystal_colour_primary yellow
_exptl_crystal_density_diffrn 1.427
_exptl_crystal_description block
_exptl_crystal_F_000 628
_exptl_crystal_size_max 0.123
_exptl_crystal_size_mid 0.104
_exptl_crystal_size_min 0.098
_refine_diff_density_max 0.434
_refine_diff_density_min -0.478
_refine_diff_density_rms 0.049
_refine_ls_extinction_method none
_refine_ls_goodness_of_fit_ref 1.033
_refine_ls_hydrogen_treatment constr
_refine_ls_matrix_type full
_refine_ls_number_parameters 397
_refine_ls_number_reflns 5794
_refine_ls_number_restraints 0
_refine_ls_restrained_S_all 1.033
_refine_ls_R_factor_all 0.0737
_refine_ls_R_factor_gt 0.0626
_refine_ls_shift/su_max 0.000
_refine_ls_shift/su_mean 0.000
_refine_ls_structure_factor_coef Fsqd
_refine_ls_weighting_details 'w=1/[\s^2^(Fo^2^)+(0.1047P)^2^+0.3412P] where P=(Fo^2^+2Fc^2^)/3'
_refine_ls_weighting_scheme calc
_refine_ls_wR_factor_gt 0.1794
_refine_ls_wR_factor_ref 0.1917
_reflns_Friedel_coverage 0.000
_reflns_number_gt 4679
_reflns_number_total 5794
_reflns_threshold_expression 'I > 2\s(I)'
_cod_data_source_file d3gc03702a2.cif
_cod_data_source_block agml_1104_0m
_cod_depositor_comments
;
Adding full bibliography for 7247784--7247789.cif.

2024-10-18
Z value and formula fixed to values more according to usual
chemical conventions.                 miguel
;
_cod_original_formula_sum 'C34 H26 F6 N2 O2'
_cod_original_formula_weight 608.57
_cod_original_formula_moiety '2(C17 H13 F3 N O)'
_cod_original_formula_units_Z 2
_cod_database_code 7247787
_shelx_shelxl_version_number 2019/1
_shelx_space_group_comment
;
The symmetry employed for this shelxl refinement is uniquely defined
by the following loop, which should always be used as a source of
symmetry information in preference to the above space-group names.
They are only intended as comments.
;
_shelx_estimated_absorpt_t_max 0.989
_shelx_estimated_absorpt_t_min 0.986
_olex2_refinement_description
;
1. Fixed Uiso
 At 1.2 times of:
  All C(H) groups, All C(H,H) groups, All N(H) groups
2.a Secondary CH2 refined with riding coordinates:
 C2(H2A,H2B), C2'(H2'A,H2'B)
2.b Aromatic/amide H refined with riding coordinates:
 N1'(H1'), N1(H1), C8(H8), C7(H7), C5(H5), C11(H11), C13(H13), C16(H16),
 C15(H15), C14(H14), C9(H9), C10(H10), C8'(H8'), C7'(H7'), C5'(H5'), C11'(H11'),
  C13'(H13'), C14'(H14'), C16'(H16'), C9'(H9'), C10'(H10'), C15'(H15')
;
_olex2_submission_special_instructions 'No special instructions were received'

loop_
_space_group_symop_operation_xyz
'x, y, z'
'-x, -y, -z'

loop_
_atom_site_label
_atom_site_type_symbol
_atom_site_fract_x
_atom_site_fract_y
_atom_site_fract_z
_atom_site_U_iso_or_equiv
_atom_site_adp_type
_atom_site_occupancy
_atom_site_site_symmetry_order
_atom_site_calc_flag
_atom_site_refinement_flags_posn
_atom_site_refinement_flags_adp
_atom_site_refinement_flags_occupancy
_atom_site_disorder_assembly
_atom_site_disorder_group
F2 F 0.4264(2) 0.33581(19) 0.55918(11) 0.1028(6) Uani 1 1 d . . . . .
F1' F 0.0874(2) 0.54545(15) 0.59791(13) 0.0941(5) Uani 1 1 d . . . . .
F3 F 0.25577(19) 0.3633(2) 0.45434(16) 0.1035(6) Uani 1 1 d . . . . .
F2' F 0.22902(18) 0.64859(19) 0.54459(15) 0.0993(6) Uani 1 1 d . . . . .
F3' F 0.0529(2) 0.68291(18) 0.44253(11) 0.0933(5) Uani 1 1 d . . . . .
F1 F 0.3893(2) 0.47493(15) 0.40493(12) 0.0956(6) Uani 1 1 d . . . . .
O1' O 0.03630(17) 0.74057(15) 0.67729(10) 0.0548(4) Uani 1 1 d . . . . .
O1 O 0.45546(16) 0.27839(14) 0.32379(10) 0.0535(4) Uani 1 1 d . . . . .
N1' N 0.14889(18) 0.89589(17) 0.63603(11) 0.0499(4) Uani 1 1 d . . . . .
H1' H 0.147713 0.916470 0.569876 0.060 Uiso 1 1 calc R U . . .
N1 N 0.34376(17) 0.12260(16) 0.36618(11) 0.0468(4) Uani 1 1 d . . . . .
H1 H 0.336975 0.108910 0.431110 0.056 Uiso 1 1 calc R U . . .
C8 C 0.5307(2) 0.3995(2) -0.15548(15) 0.0585(5) Uani 1 1 d . . . . .
H8 H 0.602196 0.426022 -0.190461 0.070 Uiso 1 1 calc R U . . .
C7 C 0.5319(2) 0.36781(18) -0.04992(14) 0.0460(4) Uani 1 1 d . . . . .
H7 H 0.602838 0.375580 -0.014427 0.055 Uiso 1 1 calc R U . . .
C5 C 0.43449(19) 0.29311(17) 0.11692(13) 0.0407(4) Uani 1 1 d . . . . .
H5 H 0.479480 0.337857 0.139551 0.049 Uiso 1 1 calc R U . . .
C11 C 0.3195(2) 0.31889(18) -0.05144(14) 0.0459(4) Uani 1 1 d . . . . .
H11 H 0.247694 0.292354 -0.017020 0.055 Uiso 1 1 calc R U . . .
C4 C 0.38645(18) 0.21057(17) 0.19292(13) 0.0390(4) Uani 1 1 d . . . . .
C12 C 0.32517(18) 0.10962(17) 0.20230(13) 0.0396(4) Uani 1 1 d . . . . .
C13 C 0.3030(2) 0.04970(19) 0.13732(15) 0.0499(5) Uani 1 1 d . . . . .
H13 H 0.321941 0.077944 0.068191 0.060 Uiso 1 1 calc R U . . .
C1 C 0.3906(3) 0.3570(2) 0.46149(16) 0.0623(6) Uani 1 1 d . . . . .
C6' C 0.07412(17) 0.68739(17) 0.99832(13) 0.0372(4) Uani 1 1 d . . . . .
C3 C 0.39504(19) 0.20267(18) 0.30110(13) 0.0427(4) Uani 1 1 d . . . . .
C2 C 0.4881(2) 0.2507(2) 0.43019(15) 0.0584(5) Uani 1 1 d . . . . .
H2A H 0.585540 0.243614 0.441591 0.070 Uiso 1 1 calc R U . . .
H2B H 0.478771 0.167365 0.472214 0.070 Uiso 1 1 calc R U . . .
C16 C 0.2457(2) -0.0387(2) 0.34644(15) 0.0564(5) Uani 1 1 d . . . . .
H16 H 0.225467 -0.067075 0.415261 0.068 Uiso 1 1 calc R U . . .
C15 C 0.2218(3) -0.0953(2) 0.27919(18) 0.0665(6) Uani 1 1 d . . . . .
H15 H 0.184938 -0.162695 0.303382 0.080 Uiso 1 1 calc R U . . .
C14 C 0.2518(3) -0.0534(2) 0.17727(17) 0.0622(6) Uani 1 1 d . . . . .
H14 H 0.237523 -0.094759 0.134382 0.075 Uiso 1 1 calc R U . . .
C17 C 0.30067(19) 0.06151(18) 0.30769(13) 0.0431(4) Uani 1 1 d . . . . .
C9 C 0.4239(3) 0.3920(2) -0.20992(16) 0.0651(6) Uani 1 1 d . . . . .
H9 H 0.423455 0.413360 -0.281340 0.078 Uiso 1 1 calc R U . . .
C10 C 0.3178(2) 0.3528(2) -0.15788(15) 0.0580(5) Uani 1 1 d . . . . .
H10 H 0.244949 0.349094 -0.194510 0.070 Uiso 1 1 calc R U . . .
C8' C 0.1022(2) 0.5326(2) 1.17454(14) 0.0514(5) Uani 1 1 d . . . . .
H8' H 0.124542 0.446330 1.220873 0.062 Uiso 1 1 calc R U . . .
C7' C 0.10462(19) 0.55902(17) 1.06930(13) 0.0433(4) Uani 1 1 d . . . . .
H7' H 0.126971 0.490134 1.045288 0.052 Uiso 1 1 calc R U . . .
C5' C 0.0762(2) 0.71011(18) 0.88731(13) 0.0427(4) Uani 1 1 d . . . . .
H5' H 0.044830 0.655322 0.866628 0.051 Uiso 1 1 calc R U . . .
C11' C 0.03550(19) 0.78924(18) 1.03634(14) 0.0437(4) Uani 1 1 d . . . . .
H11' H 0.012033 0.875876 0.990415 0.052 Uiso 1 1 calc R U . . .
C4' C 0.11659(19) 0.79798(17) 0.81079(13) 0.0399(4) Uani 1 1 d . . . . .
C3' C 0.1017(2) 0.81206(19) 0.70091(13) 0.0450(4) Uani 1 1 d . . . . .
C2' C 0.0018(2) 0.7706(2) 0.57070(14) 0.0547(5) Uani 1 1 d . . . . .
H2'A H 0.017209 0.851093 0.528875 0.066 Uiso 1 1 calc R U . . .
H2'B H -0.097661 0.783818 0.558883 0.066 Uiso 1 1 calc R U . . .
C13' C 0.23775(19) 0.93065(17) 0.87401(14) 0.0437(4) Uani 1 1 d . . . . .
H13' H 0.228107 0.894889 0.944478 0.052 Uiso 1 1 calc R U . . .
C14' C 0.3053(2) 1.02248(19) 0.83735(17) 0.0523(5) Uani 1 1 d . . . . .
H14' H 0.340278 1.048494 0.883961 0.063 Uiso 1 1 calc R U . . .
C16' C 0.2728(2) 1.0377(2) 0.66114(16) 0.0543(5) Uani 1 1 d . . . . .
H16' H 0.286175 1.071579 0.591202 0.065 Uiso 1 1 calc R U . . .
C1' C 0.0920(3) 0.6607(2) 0.54005(16) 0.0600(5) Uani 1 1 d . . . . .
C17' C 0.20349(19) 0.94721(18) 0.69726(14) 0.0444(4) Uani 1 1 d . . . . .
C9' C 0.0665(2) 0.6342(2) 1.21114(14) 0.0530(5) Uani 1 1 d . . . . .
H9' H 0.065858 0.616458 1.282102 0.064 Uiso 1 1 calc R U . . .
C10' C 0.0319(2) 0.7622(2) 1.14193(15) 0.0482(4) Uani 1 1 d . . . . .
H10' H 0.005874 0.830848 1.166429 0.058 Uiso 1 1 calc R U . . .
C12' C 0.18521(18) 0.89362(16) 0.80346(13) 0.0393(4) Uani 1 1 d . . . . .
C15' C 0.3211(2) 1.0755(2) 0.73312(17) 0.0564(5) Uani 1 1 d . . . . .
H15' H 0.365120 1.137752 0.710616 0.068 Uiso 1 1 calc R U . . .
C6 C 0.42770(18) 0.32403(16) 0.00495(13) 0.0384(4) Uani 1 1 d . . . . .

loop_
_atom_site_aniso_label
_atom_site_aniso_U_11
_atom_site_aniso_U_22
_atom_site_aniso_U_33
_atom_site_aniso_U_23
_atom_site_aniso_U_13
_atom_site_aniso_U_12
F2 0.1715(18) 0.1176(13) 0.0448(7) -0.0445(8) 0.0124(9) -0.0662(13)
F1' 0.1469(16) 0.0705(9) 0.0797(10) -0.0288(8) 0.0165(10) -0.0554(10)
F3 0.0819(11) 0.1306(15) 0.1313(15) -0.0795(13) 0.0372(10) -0.0470(11)
F2' 0.0692(10) 0.1236(14) 0.1264(15) -0.0692(12) 0.0270(10) -0.0369(9)
F3' 0.1344(15) 0.1202(13) 0.0501(8) -0.0503(8) 0.0151(8) -0.0552(11)
F1 0.1627(17) 0.0716(9) 0.0714(9) -0.0317(8) 0.0294(10) -0.0599(10)
O1' 0.0777(10) 0.0702(9) 0.0342(7) -0.0224(6) 0.0076(6) -0.0438(8)
O1 0.0751(10) 0.0651(9) 0.0391(7) -0.0259(6) 0.0075(6) -0.0403(7)
N1' 0.0592(10) 0.0632(10) 0.0311(7) -0.0122(7) 0.0045(7) -0.0313(8)
N1 0.0533(9) 0.0616(10) 0.0313(7) -0.0172(7) 0.0064(6) -0.0273(7)
C8 0.0668(13) 0.0695(13) 0.0464(10) -0.0179(9) 0.0179(9) -0.0375(11)
C7 0.0490(10) 0.0489(10) 0.0442(9) -0.0141(8) 0.0051(8) -0.0253(8)
C5 0.0454(9) 0.0439(9) 0.0396(9) -0.0185(7) 0.0050(7) -0.0208(7)
C11 0.0457(10) 0.0522(10) 0.0456(9) -0.0188(8) 0.0052(8) -0.0234(8)
C4 0.0422(9) 0.0440(9) 0.0356(8) -0.0177(7) 0.0038(7) -0.0177(7)
C12 0.0406(9) 0.0456(9) 0.0370(8) -0.0157(7) 0.0037(7) -0.0196(7)
C13 0.0607(12) 0.0561(11) 0.0427(9) -0.0218(8) 0.0034(8) -0.0284(9)
C1 0.0888(17) 0.0746(14) 0.0417(10) -0.0268(10) 0.0108(10) -0.0451(13)
C6' 0.0370(8) 0.0449(9) 0.0367(8) -0.0172(7) 0.0049(7) -0.0207(7)
C3 0.0455(10) 0.0501(10) 0.0387(9) -0.0208(8) 0.0038(7) -0.0197(8)
C2 0.0694(14) 0.0723(13) 0.0450(10) -0.0242(10) -0.0051(9) -0.0345(11)
C16 0.0635(13) 0.0642(12) 0.0427(10) -0.0077(9) 0.0023(9) -0.0364(10)
C15 0.0813(16) 0.0670(13) 0.0601(13) -0.0103(11) -0.0030(11) -0.0494(12)
C14 0.0817(15) 0.0620(12) 0.0579(12) -0.0239(10) -0.0015(11) -0.0405(11)
C17 0.0431(9) 0.0514(10) 0.0373(9) -0.0141(7) 0.0030(7) -0.0219(8)
C9 0.0874(17) 0.0778(15) 0.0364(10) -0.0194(10) 0.0081(10) -0.0386(13)
C10 0.0670(13) 0.0681(13) 0.0440(10) -0.0182(9) -0.0066(9) -0.0310(10)
C8' 0.0601(12) 0.0514(10) 0.0388(9) -0.0103(8) 0.0040(8) -0.0215(9)
C7' 0.0492(10) 0.0444(9) 0.0416(9) -0.0185(7) 0.0067(7) -0.0203(8)
C5' 0.0530(10) 0.0478(9) 0.0369(9) -0.0183(7) 0.0050(7) -0.0262(8)
C11' 0.0454(10) 0.0452(9) 0.0455(9) -0.0195(8) 0.0062(7) -0.0190(8)
C4' 0.0468(10) 0.0436(9) 0.0341(8) -0.0159(7) 0.0031(7) -0.0199(7)
C3' 0.0518(10) 0.0529(10) 0.0369(9) -0.0182(8) 0.0045(8) -0.0245(8)
C2' 0.0664(13) 0.0695(13) 0.0378(9) -0.0223(9) -0.0009(9) -0.0321(10)
C13' 0.0445(10) 0.0461(9) 0.0441(9) -0.0205(8) 0.0035(7) -0.0160(8)
C14' 0.0508(11) 0.0515(10) 0.0651(12) -0.0286(9) 0.0040(9) -0.0227(9)
C16' 0.0554(12) 0.0544(11) 0.0490(11) -0.0066(9) 0.0036(9) -0.0274(9)
C1' 0.0762(15) 0.0734(14) 0.0444(11) -0.0250(10) 0.0099(10) -0.0397(12)
C17' 0.0443(10) 0.0459(9) 0.0395(9) -0.0095(7) 0.0012(7) -0.0180(8)
C9' 0.0576(12) 0.0742(13) 0.0355(9) -0.0239(9) 0.0078(8) -0.0295(10)
C10' 0.0479(10) 0.0610(11) 0.0523(10) -0.0354(9) 0.0115(8) -0.0242(9)
C12' 0.0399(9) 0.0395(8) 0.0385(8) -0.0138(7) 0.0033(7) -0.0144(7)
C15' 0.0539(12) 0.0496(11) 0.0667(13) -0.0132(9) 0.0033(10) -0.0278(9)
C6 0.0434(9) 0.0382(8) 0.0367(8) -0.0152(7) 0.0057(7) -0.0167(7)

loop_
_atom_type_symbol
_atom_type_description
_atom_type_scat_dispersion_real
_atom_type_scat_dispersion_imag
_atom_type_scat_source
C C 0.0033 0.0016 'International Tables Vol C Tables 4.2.6.8 and 6.1.1.4'
H H 0.0000 0.0000 'International Tables Vol C Tables 4.2.6.8 and 6.1.1.4'
F F 0.0171 0.0103 'International Tables Vol C Tables 4.2.6.8 and 6.1.1.4'
N N 0.0061 0.0033 'International Tables Vol C Tables 4.2.6.8 and 6.1.1.4'
O O 0.0106 0.0060 'International Tables Vol C Tables 4.2.6.8 and 6.1.1.4'

loop_
_geom_angle_atom_site_label_1
_geom_angle_atom_site_label_2
_geom_angle_atom_site_label_3
_geom_angle
_geom_angle_site_symmetry_1
_geom_angle_site_symmetry_3
_geom_angle_publ_flag
C3' O1' C2' 117.60(15) . . ?
C3 O1 C2 117.41(15) . . ?
C3' N1' H1' 127.6 . . ?
C3' N1' C17' 104.75(15) . . ?
C17' N1' H1' 127.6 . . ?
C3 N1 H1 127.6 . . ?
C3 N1 C17 104.74(14) . . ?
C17 N1 H1 127.6 . . ?
C7 C8 H8 119.8 . . ?
C7 C8 C9 120.34(19) . . ?
C9 C8 H8 119.8 . . ?
C8 C7 H7 119.5 . . ?
C8 C7 C6 120.91(18) . . ?
C6 C7 H7 119.5 . . ?
C4 C5 H5 114.6 . . ?
C4 C5 C6 130.79(16) . . ?
C6 C5 H5 114.6 . . ?
C10 C11 H11 119.6 . . ?
C10 C11 C6 120.80(17) . . ?
C6 C11 H11 119.6 . . ?
C5 C4 C12 136.80(16) . . ?
C5 C4 C3 121.44(16) . . ?
C12 C4 C3 101.70(14) . . ?
C13 C12 C4 135.22(16) . . ?
C13 C12 C17 119.35(17) . . ?
C17 C12 C4 105.05(15) . . ?
C12 C13 H13 120.6 . . ?
C12 C13 C14 118.85(18) . . ?
C14 C13 H13 120.6 . . ?
F2 C1 F3 108.0(2) . . ?
F2 C1 C2 110.2(2) . . ?
F3 C1 C2 111.46(19) . . ?
F1 C1 F2 107.05(19) . . ?
F1 C1 F3 105.5(2) . . ?
F1 C1 C2 114.3(2) . . ?
C7' C6' C5' 118.83(15) . . ?
C11' C6' C7' 118.15(15) . . ?
C11' C6' C5' 122.94(16) . . ?
O1 C3 C4 118.56(15) . . ?
N1 C3 O1 125.54(16) . . ?
N1 C3 C4 115.89(16) . . ?
O1 C2 C1 109.97(18) . . ?
O1 C2 H2A 109.7 . . ?
O1 C2 H2B 109.7 . . ?
C1 C2 H2A 109.7 . . ?
C1 C2 H2B 109.7 . . ?
H2A C2 H2B 108.2 . . ?
C15 C16 H16 121.1 . . ?
C17 C16 H16 121.1 . . ?
C17 C16 C15 117.88(19) . . ?
C16 C15 H15 119.5 . . ?
C14 C15 C16 121.1(2) . . ?
C14 C15 H15 119.5 . . ?
C13 C14 H14 119.4 . . ?
C15 C14 C13 121.2(2) . . ?
C15 C14 H14 119.4 . . ?
C12 C17 N1 112.50(15) . . ?
C16 C17 N1 125.95(16) . . ?
C16 C17 C12 121.50(17) . . ?
C8 C9 H9 120.1 . . ?
C10 C9 C8 119.73(18) . . ?
C10 C9 H9 120.1 . . ?
C11 C10 H10 119.9 . . ?
C9 C10 C11 120.23(19) . . ?
C9 C10 H10 119.9 . . ?
C7' C8' H8' 120.0 . . ?
C7' C8' C9' 120.08(18) . . ?
C9' C8' H8' 120.0 . . ?
C6' C7' H7' 119.5 . . ?
C8' C7' C6' 121.07(17) . . ?
C8' C7' H7' 119.5 . . ?
C6' C5' H5' 115.0 . . ?
C4' C5' C6' 129.93(16) . . ?
C4' C5' H5' 115.0 . . ?
C6' C11' H11' 119.8 . . ?
C10' C11' C6' 120.45(17) . . ?
C10' C11' H11' 119.8 . . ?
C5' C4' C3' 121.94(16) . . ?
C5' C4' C12' 136.32(16) . . ?
C12' C4' C3' 101.69(14) . . ?
O1' C3' C4' 118.24(15) . . ?
N1' C3' O1' 125.91(16) . . ?
N1' C3' C4' 115.80(16) . . ?
O1' C2' H2'A 109.8 . . ?
O1' C2' H2'B 109.8 . . ?
O1' C2' C1' 109.52(18) . . ?
H2'A C2' H2'B 108.2 . . ?
C1' C2' H2'A 109.8 . . ?
C1' C2' H2'B 109.8 . . ?
C14' C13' H13' 120.6 . . ?
C12' C13' H13' 120.6 . . ?
C12' C13' C14' 118.74(17) . . ?
C13' C14' H14' 119.4 . . ?
C15' C14' C13' 121.14(19) . . ?
C15' C14' H14' 119.4 . . ?
C17' C16' H16' 121.1 . . ?
C15' C16' H16' 121.1 . . ?
C15' C16' C17' 117.71(18) . . ?
F1' C1' F2' 106.0(2) . . ?
F1' C1' F3' 107.40(19) . . ?
F1' C1' C2' 114.35(19) . . ?
F2' C1' C2' 111.53(19) . . ?
F3' C1' F2' 107.12(19) . . ?
F3' C1' C2' 110.1(2) . . ?
C16' C17' N1' 125.79(17) . . ?
C16' C17' C12' 121.40(18) . . ?
C12' C17' N1' 112.78(16) . . ?
C8' C9' H9' 120.2 . . ?
C10' C9' C8' 119.69(17) . . ?
C10' C9' H9' 120.2 . . ?
C11' C10' H10' 119.7 . . ?
C9' C10' C11' 120.51(17) . . ?
C9' C10' H10' 119.7 . . ?
C13' C12' C4' 135.25(16) . . ?
C13' C12' C17' 119.64(17) . . ?
C17' C12' C4' 104.96(15) . . ?
C14' C15' C16' 121.33(19) . . ?
C14' C15' H15' 119.3 . . ?
C16' C15' H15' 119.3 . . ?
C7 C6 C5 118.10(16) . . ?
C11 C6 C7 117.95(16) . . ?
C11 C6 C5 123.87(16) . . ?

loop_
_geom_bond_atom_site_label_1
_geom_bond_atom_site_label_2
_geom_bond_distance
_geom_bond_site_symmetry_2
_geom_bond_publ_flag
F2 C1 1.328(2) . ?
F1' C1' 1.308(3) . ?
F3 C1 1.340(3) . ?
F2' C1' 1.339(3) . ?
F3' C1' 1.331(2) . ?
F1 C1 1.309(3) . ?
O1' C3' 1.349(2) . ?
O1' C2' 1.419(2) . ?
O1 C3 1.351(2) . ?
O1 C2 1.419(2) . ?
N1' H1' 0.8600 . ?
N1' C3' 1.280(2) . ?
N1' C17' 1.416(2) . ?
N1 H1 0.8600 . ?
N1 C3 1.279(2) . ?
N1 C17 1.415(2) . ?
C8 H8 0.9300 . ?
C8 C7 1.374(2) . ?
C8 C9 1.382(3) . ?
C7 H7 0.9300 . ?
C7 C6 1.400(2) . ?
C5 H5 0.9300 . ?
C5 C4 1.348(2) . ?
C5 C6 1.461(2) . ?
C11 H11 0.9300 . ?
C11 C10 1.383(3) . ?
C11 C6 1.395(2) . ?
C4 C12 1.469(2) . ?
C4 C3 1.473(2) . ?
C12 C13 1.386(2) . ?
C12 C17 1.410(2) . ?
C13 H13 0.9300 . ?
C13 C14 1.391(3) . ?
C1 C2 1.482(3) . ?
C6' C7' 1.395(2) . ?
C6' C5' 1.465(2) . ?
C6' C11' 1.395(2) . ?
C2 H2A 0.9700 . ?
C2 H2B 0.9700 . ?
C16 H16 0.9300 . ?
C16 C15 1.388(3) . ?
C16 C17 1.387(3) . ?
C15 H15 0.9300 . ?
C15 C14 1.377(3) . ?
C14 H14 0.9300 . ?
C9 H9 0.9300 . ?
C9 C10 1.380(3) . ?
C10 H10 0.9300 . ?
C8' H8' 0.9300 . ?
C8' C7' 1.380(2) . ?
C8' C9' 1.381(3) . ?
C7' H7' 0.9300 . ?
C5' H5' 0.9300 . ?
C5' C4' 1.344(2) . ?
C11' H11' 0.9300 . ?
C11' C10' 1.384(2) . ?
C4' C3' 1.480(2) . ?
C4' C12' 1.472(2) . ?
C2' H2'A 0.9700 . ?
C2' H2'B 0.9700 . ?
C2' C1' 1.482(3) . ?
C13' H13' 0.9300 . ?
C13' C14' 1.394(3) . ?
C13' C12' 1.386(2) . ?
C14' H14' 0.9300 . ?
C14' C15' 1.379(3) . ?
C16' H16' 0.9300 . ?
C16' C17' 1.394(3) . ?
C16' C15' 1.388(3) . ?
C17' C12' 1.410(2) . ?
C9' H9' 0.9300 . ?
C9' C10' 1.380(3) . ?
C10' H10' 0.9300 . ?
C15' H15' 0.9300 . ?

loop_
_geom_torsion_atom_site_label_1
_geom_torsion_atom_site_label_2
_geom_torsion_atom_site_label_3
_geom_torsion_atom_site_label_4
_geom_torsion
_geom_torsion_site_symmetry_1
_geom_torsion_site_symmetry_2
_geom_torsion_site_symmetry_3
_geom_torsion_site_symmetry_4
_geom_torsion_publ_flag
F2 C1 C2 O1 -176.07(17) . . . . ?
F3 C1 C2 O1 64.0(2) . . . . ?
F1 C1 C2 O1 -55.5(3) . . . . ?
O1' C2' C1' F1' 54.1(3) . . . . ?
O1' C2' C1' F2' -66.1(2) . . . . ?
O1' C2' C1' F3' 175.09(17) . . . . ?
N1' C17' C12' C4' 1.5(2) . . . . ?
N1' C17' C12' C13' 177.72(16) . . . . ?
C8 C7 C6 C5 -179.49(18) . . . . ?
C8 C7 C6 C11 -2.7(3) . . . . ?
C8 C9 C10 C11 -1.1(4) . . . . ?
C7 C8 C9 C10 0.1(4) . . . . ?
C5 C4 C12 C13 6.9(4) . . . . ?
C5 C4 C12 C17 179.5(2) . . . . ?
C5 C4 C3 O1 -1.4(3) . . . . ?
C5 C4 C3 N1 178.77(17) . . . . ?
C4 C5 C6 C7 -153.90(19) . . . . ?
C4 C5 C6 C11 29.5(3) . . . . ?
C4 C12 C13 C14 174.2(2) . . . . ?
C4 C12 C17 N1 -1.0(2) . . . . ?
C4 C12 C17 C16 -178.43(18) . . . . ?
C12 C4 C3 O1 176.24(16) . . . . ?
C12 C4 C3 N1 -3.6(2) . . . . ?
C12 C13 C14 C15 0.7(3) . . . . ?
C13 C12 C17 N1 173.06(17) . . . . ?
C13 C12 C17 C16 -4.4(3) . . . . ?
C6' C5' C4' C3' -175.72(18) . . . . ?
C6' C5' C4' C12' 7.6(4) . . . . ?
C6' C11' C10' C9' 0.1(3) . . . . ?
C3 O1 C2 C1 -109.2(2) . . . . ?
C3 N1 C17 C12 -1.2(2) . . . . ?
C3 N1 C17 C16 176.1(2) . . . . ?
C3 C4 C12 C13 -170.2(2) . . . . ?
C3 C4 C12 C17 2.40(18) . . . . ?
C2 O1 C3 N1 12.0(3) . . . . ?
C2 O1 C3 C4 -167.79(17) . . . . ?
C16 C15 C14 C13 -2.0(4) . . . . ?
C15 C16 C17 N1 -174.0(2) . . . . ?
C15 C16 C17 C12 3.1(3) . . . . ?
C17 N1 C3 O1 -176.78(18) . . . . ?
C17 N1 C3 C4 3.0(2) . . . . ?
C17 C12 C13 C14 2.4(3) . . . . ?
C17 C16 C15 C14 0.0(4) . . . . ?
C9 C8 C7 C6 1.8(3) . . . . ?
C10 C11 C6 C7 1.7(3) . . . . ?
C10 C11 C6 C5 178.32(18) . . . . ?
C8' C9' C10' C11' -1.4(3) . . . . ?
C7' C6' C5' C4' -145.1(2) . . . . ?
C7' C6' C11' C10' 1.8(3) . . . . ?
C7' C8' C9' C10' 0.7(3) . . . . ?
C5' C6' C7' C8' -179.12(17) . . . . ?
C5' C6' C11' C10' 178.32(17) . . . . ?
C5' C4' C3' O1' 4.8(3) . . . . ?
C5' C4' C3' N1' -177.52(18) . . . . ?
C5' C4' C12' C13' 0.9(4) . . . . ?
C5' C4' C12' C17' 176.2(2) . . . . ?
C11' C6' C7' C8' -2.5(3) . . . . ?
C11' C6' C5' C4' 38.5(3) . . . . ?
C3' O1' C2' C1' 111.0(2) . . . . ?
C3' N1' C17' C16' 176.63(19) . . . . ?
C3' N1' C17' C12' -1.4(2) . . . . ?
C3' C4' C12' C13' -176.3(2) . . . . ?
C3' C4' C12' C17' -0.96(18) . . . . ?
C2' O1' C3' N1' -7.6(3) . . . . ?
C2' O1' C3' C4' 169.83(17) . . . . ?
C13' C14' C15' C16' -1.2(3) . . . . ?
C14' C13' C12' C4' 176.06(19) . . . . ?
C14' C13' C12' C17' 1.2(3) . . . . ?
C16' C17' C12' C4' -176.62(17) . . . . ?
C16' C17' C12' C13' -0.4(3) . . . . ?
C17' N1' C3' O1' 178.20(19) . . . . ?
C17' N1' C3' C4' 0.7(2) . . . . ?
C17' C16' C15' C14' 2.0(3) . . . . ?
C9' C8' C7' C6' 1.2(3) . . . . ?
C12' C4' C3' O1' -177.54(17) . . . . ?
C12' C4' C3' N1' 0.2(2) . . . . ?
C12' C13' C14' C15' -0.5(3) . . . . ?
C15' C16' C17' N1' -179.04(19) . . . . ?
C15' C16' C17' C12' -1.2(3) . . . . ?
C6 C5 C4 C12 8.3(4) . . . . ?
C6 C5 C4 C3 -174.99(17) . . . . ?
C6 C11 C10 C9 0.2(3) . . . . ?
